data_1544610
loop_
_publ_author_name
'Komatsu, K.'
'Kuribayashi, T.'
'Kudoh, Y.'

_publ_section_title
;
 Effect of temperature and pressure on the crystal structure of topaz,
 Al2SiO4(OH,F)2 : Sample Pax05 at 1 atm, room temperature
;
_journal_name_full 'Journal of Mineralogical and Petrological Sciences'
_journal_page_first 167
_journal_page_last 180
_journal_volume 98
_journal_year 2003
_chemical_formula_sum 'Al2.01 F1.57 H0.43 O4.43 Si'
_chemical_name_common 'natural topaz Pax05'
_chemical_name_mineral 'topaz Al2.01Si1.00O4F1.57(OH)0.43 Pax05'
_space_group_IT_number 62
_space_group_name_H-M_alt 'P b n m'
_symmetry_space_group_name_Hall '-P 2c 2ab'
_symmetry_space_group_name_H-M 'P b n m'
_cell_angle_alpha 90
_cell_angle_beta 90
_cell_angle_gamma 90
_cell_formula_units_Z 4
_cell_length_a 4.6539(3)
_cell_length_b 8.8063(15)
_cell_length_c 8.3940(12)
_cell_volume 344.02(8)
_diffrn_ambient_pressure 1
_diffrn_ambient_temperature 298.15
_cod_data_source_file topaz-1atm_RT_Pax05.cif
_cod_data_source_block topaz_Pax05
_cod_depositor_comments
;I added _diffrn_ambient_pressure, temperature tags to make measured
 pressure and temperature condition apparent.
;
_cod_original_formula_sum 'Al2.01 Si1.00 O4.43 F1.57 H0.43'
_cod_database_code 1544610

loop_
_space_group_symop_operation_xyz
'x, y, z'
'-x, -y, -z'
'x+1/2, -y+1/2, -z'
'-x+1/2, y+1/2, z'
'-x, -y, z+1/2'
'x, y, -z+1/2'
'-x+1/2, y+1/2, -z+1/2'
'x+1/2, -y+1/2, z+1/2'

loop_
_atom_site_label
_atom_site_occupancy
_atom_site_fract_x
_atom_site_fract_y
_atom_site_fract_z
_atom_site_adp_type
_atom_site_U_iso_or_equiv
_atom_site_type_symbol
Al 1.0 0.90365(15) 0.13097(8) 0.08254(8) Uiso 0.004960 Al
Si 1.0 0.60211(20) 0.05946(10) 0.750000 Uiso 0.004220 Si
O1 1.0 0.70441(50) 0.03160(27) 0.250000 Uiso 0.004790 O
O2 1.0 0.04361(51) 0.25602(19) 0.250000 Uiso 0.005090 O
O3 1.0 0.21055(36) 0.98924(19) 0.09230(18) Uiso 0.005200 O
F 1.0 0.59831(28) 0.25263(16) 0.05729(16) Uiso 0.008750 F

loop_
_atom_site_aniso_label
_atom_site_aniso_U_11
_atom_site_aniso_U_22
_atom_site_aniso_U_33
_atom_site_aniso_U_12
_atom_site_aniso_U_13
_atom_site_aniso_U_23
Al 0.00558 0.00509 0.00420 0.00047 -0.00093 -0.00021
Si 0.00491 0.00439 0.00335 0.00019 0.00000 0.00000
O1 0.00459 0.00663 0.00314 -0.00016 0.00000 0.00000
O2 0.00661 0.00584 0.00284 -0.00096 0.00000 0.00000
O3 0.00527 0.00557 0.00457 0.00027 0.00051 -0.00004
F 0.00884 0.00944 0.00797 0.00176 -0.00025 0.00107
